data_4114267
loop_
_publ_author_name
'Akira Sekiguchi'
'Masanobu Tanaka'

_publ_section_title
;
 Tetrahedranyllithium: Synthesis, Characterization, and Reactivity
;
_journal_name_full 'Journal of the American Chemical Society'
_journal_page_first 12684
_journal_page_last 12685
_journal_paper_doi 10.1021/ja030476t
_journal_volume 125
_journal_year 2003
_chemical_formula_sum 'C22 H51 Li N3 Si3'
_chemical_formula_weight 448.87
_chemical_name_systematic
; 
 Tris(trimethylsilyl)tetrahedranyllithium
 (N,N,N',N'-tetramethyletylenediamine)
;
_space_group_IT_number 14
_symmetry_cell_setting monoclinic
_symmetry_space_group_name_Hall '-P 2yn'
_symmetry_space_group_name_H-M 'P 1 21/n 1'
_atom_sites_solution_hydrogens geom
_atom_sites_solution_primary direct
_atom_sites_solution_secondary difmap
_audit_creation_method SHELXL-97
_cell_angle_alpha 90.00
_cell_angle_beta 94.278(2)
_cell_angle_gamma 90.00
_cell_formula_units_Z 4
_cell_length_a 9.1390(2)
_cell_length_b 15.1390(5)
_cell_length_c 22.1150(6)
_cell_measurement_reflns_used 30115
_cell_measurement_temperature 120
_cell_measurement_theta_max 27.90
_cell_measurement_theta_min 2.28
_cell_volume 3051.20(15)
_computing_cell_refinement 'HKL scalepack'
_computing_data_collection 'MacScience Xpress'
_computing_data_reduction Denzo
_computing_molecular_graphics ORTEP
_computing_publication_material CIFTAB
_computing_structure_refinement 'SHELXL-97 (Sheldrick, 1997)'
_computing_structure_solution SIR92
_diffrn_ambient_temperature 120
_diffrn_measured_fraction_theta_full 0.995
_diffrn_measured_fraction_theta_max 0.995
_diffrn_measurement_device 'MacScience DIP2030 Image plate'
_diffrn_radiation_monochromator graphite
_diffrn_radiation_source 'rotating anode'
_diffrn_radiation_type MoK\a
_diffrn_radiation_wavelength 0.71070
_diffrn_reflns_av_R_equivalents 0.0240
_diffrn_reflns_av_sigmaI/netI 0.0263
_diffrn_reflns_limit_h_max 12
_diffrn_reflns_limit_h_min 0
_diffrn_reflns_limit_k_max 19
_diffrn_reflns_limit_k_min 0
_diffrn_reflns_limit_l_max 28
_diffrn_reflns_limit_l_min -29
_diffrn_reflns_number 30115
_diffrn_reflns_theta_full 27.90
_diffrn_reflns_theta_max 27.90
_diffrn_reflns_theta_min 2.28
_exptl_absorpt_coefficient_mu 0.167
_exptl_absorpt_correction_type none
_exptl_crystal_colour Colourless
_exptl_crystal_density_diffrn 0.977
_exptl_crystal_description Plate
_exptl_crystal_F_000 996
_exptl_crystal_size_max 0.4
_exptl_crystal_size_mid 0.3
_exptl_crystal_size_min 0.1
_refine_diff_density_max 0.320
_refine_diff_density_min -0.298
_refine_diff_density_rms 0.053
_refine_ls_extinction_coef 0.0211(12)
_refine_ls_extinction_expression Fc^*^=kFc[1+0.001xFc^2^\l^3^/sin(2\q)]^-1/4^
_refine_ls_extinction_method SHELXL
_refine_ls_goodness_of_fit_ref 1.033
_refine_ls_hydrogen_treatment mixed
_refine_ls_matrix_type full
_refine_ls_number_parameters 263
_refine_ls_number_reflns 7253
_refine_ls_number_restraints 0
_refine_ls_restrained_S_all 1.033
_refine_ls_R_factor_all 0.0426
_refine_ls_R_factor_gt 0.0368
_refine_ls_shift/su_max 0.008
_refine_ls_shift/su_mean 0.001
_refine_ls_structure_factor_coef Fsqd
_refine_ls_weighting_details 'calc w=1/[\s^2^(Fo^2^)+(0.0622P)^2^+0.6894P] where P=(Fo^2^+2Fc^2^)/3'
_refine_ls_weighting_scheme calc
_refine_ls_wR_factor_gt 0.1012
_refine_ls_wR_factor_ref 0.1054
_reflns_number_gt 6367
_reflns_number_total 7253
_reflns_threshold_expression >2sigma(I)
_cod_data_source_file ja030476t.cif
_cod_data_source_block shelxl
_cod_original_sg_symbol_H-M 'P 21/n '
_cod_database_code 4114267

loop_
_symmetry_equiv_pos_as_xyz
'x, y, z'
'-x+1/2, y+1/2, -z+1/2'
'-x, -y, -z'
'x-1/2, -y-1/2, z-1/2'

loop_
_atom_site_label
_atom_site_type_symbol
_atom_site_fract_x
_atom_site_fract_y
_atom_site_fract_z
_atom_site_U_iso_or_equiv
_atom_site_adp_type
_atom_site_occupancy
_atom_site_symmetry_multiplicity
_atom_site_calc_flag
_atom_site_refinement_flags
Si1 Si 0.07567(3) 0.15577(2) 0.680359(14) 0.02279(9) Uani 1 1 d .
Si2 Si -0.33091(4) 0.28187(2) 0.724106(14) 0.02601(9) Uani 1 1 d .
Si3 Si -0.01467(4) 0.42658(2) 0.626401(16) 0.02625(9) Uani 1 1 d .
N1 N -0.17761(12) 0.21669(7) 0.44379(5) 0.0291(2) Uani 1 1 d .
N2 N -0.46623(11) 0.28529(7) 0.47851(5) 0.0265(2) Uani 1 1 d .
N3 N -0.32988(10) 0.05269(6) 0.53954(5) 0.0240(2) Uani 1 1 d .
C1 C -0.07061(12) 0.22537(7) 0.64817(5) 0.0204(2) Uani 1 1 d .
C2 C -0.20980(12) 0.26920(7) 0.66353(5) 0.0213(2) Uani 1 1 d .
C3 C -0.10122(12) 0.31915(7) 0.62917(5) 0.0213(2) Uani 1 1 d .
C4 C -0.19068(12) 0.24428(7) 0.59694(5) 0.0214(2) Uani 1 1 d .
C5 C 0.16474(15) 0.20607(10) 0.75100(6) 0.0347(3) Uani 1 1 d .
H5A H 0.2420 0.1681 0.7674 0.052 Uiso 1 1 calc R
H5B H 0.0931 0.2133 0.7802 0.052 Uiso 1 1 calc R
H5C H 0.2049 0.2626 0.7417 0.052 Uiso 1 1 calc R
C6 C 0.00792(18) 0.04413(10) 0.70148(8) 0.0464(4) Uani 1 1 d .
H6A H 0.0887 0.0094 0.7184 0.070 Uiso 1 1 calc R
H6B H -0.0361 0.0153 0.6660 0.070 Uiso 1 1 calc R
H6C H -0.0636 0.0505 0.7309 0.070 Uiso 1 1 calc R
C7 C 0.21754(15) 0.13985(12) 0.62437(7) 0.0426(3) Uani 1 1 d .
H7A H 0.2948 0.1028 0.6419 0.064 Uiso 1 1 calc R
H7B H 0.2572 0.1962 0.6142 0.064 Uiso 1 1 calc R
H7C H 0.1732 0.1124 0.5884 0.064 Uiso 1 1 calc R
C8 C -0.23505(17) 0.34104(12) 0.79017(7) 0.0460(4) Uani 1 1 d .
H8A H -0.3008 0.3473 0.8218 0.069 Uiso 1 1 calc R
H8B H -0.2048 0.3984 0.7775 0.069 Uiso 1 1 calc R
H8C H -0.1505 0.3077 0.8050 0.069 Uiso 1 1 calc R
C9 C -0.39299(19) 0.17167(11) 0.75133(7) 0.0468(4) Uani 1 1 d .
H9A H -0.4567 0.1801 0.7834 0.070 Uiso 1 1 calc R
H9B H -0.3091 0.1376 0.7661 0.070 Uiso 1 1 calc R
H9C H -0.4449 0.1408 0.7184 0.070 Uiso 1 1 calc R
C10 C -0.49741(14) 0.34693(10) 0.69756(6) 0.0363(3) Uani 1 1 d .
H10A H -0.5601 0.3532 0.7302 0.054 Uiso 1 1 calc R
H10B H -0.5494 0.3167 0.6644 0.054 Uiso 1 1 calc R
H10C H -0.4682 0.4043 0.6844 0.054 Uiso 1 1 calc R
C11 C 0.08376(17) 0.45633(10) 0.70098(7) 0.0421(3) Uani 1 1 d .
H11A H 0.1286 0.5134 0.6979 0.063 Uiso 1 1 calc R
H11B H 0.1581 0.4130 0.7115 0.063 Uiso 1 1 calc R
H11C H 0.0151 0.4578 0.7317 0.063 Uiso 1 1 calc R
C12 C 0.12411(19) 0.42715(10) 0.56774(8) 0.0478(4) Uani 1 1 d .
H12A H 0.1694 0.4843 0.5668 0.072 Uiso 1 1 calc R
H12B H 0.0761 0.4142 0.5287 0.072 Uiso 1 1 calc R
H12C H 0.1977 0.3832 0.5778 0.072 Uiso 1 1 calc R
C13 C -0.15662(16) 0.51368(9) 0.60674(7) 0.0380(3) Uani 1 1 d .
H13A H -0.1098 0.5703 0.6054 0.057 Uiso 1 1 calc R
H13B H -0.2268 0.5144 0.6369 0.057 Uiso 1 1 calc R
H13C H -0.2058 0.5008 0.5679 0.057 Uiso 1 1 calc R
C14 C -0.23109(15) 0.30708(9) 0.43067(7) 0.0363(3) Uani 1 1 d .
H14A H -0.1911 0.3279 0.3938 0.044 Uiso 1 1 calc R
H14B H -0.1958 0.3458 0.4635 0.044 Uiso 1 1 calc R
C15 C -0.39755(15) 0.31205(10) 0.42305(6) 0.0349(3) Uani 1 1 d .
H15A H -0.4268 0.3721 0.4126 0.042 Uiso 1 1 calc R
H15B H -0.4328 0.2739 0.3898 0.042 Uiso 1 1 calc R
C16 C -0.02065(15) 0.22082(10) 0.46407(7) 0.0394(3) Uani 1 1 d .
H16A H -0.0073 0.2580 0.4992 0.059 Uiso 1 1 calc R
H16B H 0.0332 0.2446 0.4322 0.059 Uiso 1 1 calc R
H16C H 0.0146 0.1625 0.4741 0.059 Uiso 1 1 calc R
C17 C -0.19789(19) 0.16009(11) 0.38984(7) 0.0467(4) Uani 1 1 d .
H17A H -0.3002 0.1576 0.3765 0.070 Uiso 1 1 calc R
H17B H -0.1629 0.1017 0.3997 0.070 Uiso 1 1 calc R
H17C H -0.1438 0.1841 0.3581 0.070 Uiso 1 1 calc R
C18 C -0.45863(16) 0.35723(9) 0.52336(7) 0.0390(3) Uani 1 1 d .
H18A H -0.5030 0.3383 0.5592 0.059 Uiso 1 1 calc R
H18B H -0.5100 0.4079 0.5065 0.059 Uiso 1 1 calc R
H18C H -0.3579 0.3724 0.5336 0.059 Uiso 1 1 calc R
C19 C -0.62177(14) 0.26443(10) 0.46295(7) 0.0369(3) Uani 1 1 d .
H19A H -0.6669 0.2466 0.4989 0.055 Uiso 1 1 calc R
H19B H -0.6290 0.2173 0.4339 0.055 Uiso 1 1 calc R
H19C H -0.6709 0.3158 0.4460 0.055 Uiso 1 1 calc R
C20 C -0.41947(12) -0.01214(8) 0.50295(6) 0.0281(3) Uani 1 1 d .
H20A H -0.4082 -0.0699 0.5217 0.034 Uiso 1 1 calc R
H20B H -0.3836 -0.0158 0.4628 0.034 Uiso 1 1 calc R
C21 C -0.36882(14) 0.05424(9) 0.60299(6) 0.0306(3) Uani 1 1 d .
H21A H -0.3088 0.0968 0.6254 0.046 Uiso 1 1 calc R
H21B H -0.3527 -0.0032 0.6207 0.046 Uiso 1 1 calc R
H21C H -0.4703 0.0701 0.6042 0.046 Uiso 1 1 calc R
C22 C -0.17506(13) 0.02591(9) 0.53904(7) 0.0341(3) Uani 1 1 d .
H22A H -0.1145 0.0670 0.5626 0.051 Uiso 1 1 calc R
H22B H -0.1471 0.0254 0.4981 0.051 Uiso 1 1 calc R
H22C H -0.1628 -0.0321 0.5562 0.051 Uiso 1 1 calc R
Li1 Li -0.3039(2) 0.19232(13) 0.52018(9) 0.0255(4) Uani 1 1 d .

loop_
_atom_site_aniso_label
_atom_site_aniso_U_11
_atom_site_aniso_U_22
_atom_site_aniso_U_33
_atom_site_aniso_U_23
_atom_site_aniso_U_13
_atom_site_aniso_U_12
Si1 0.02237(16) 0.02250(16) 0.02272(16) -0.00058(11) -0.00353(11) 0.00273(11)
Si2 0.02646(17) 0.03113(18) 0.02072(16) -0.00365(12) 0.00349(12) 0.00128(12)
Si3 0.02837(17) 0.01736(16) 0.03280(18) -0.00085(12) 0.00070(13) -0.00206(11)
N1 0.0305(5) 0.0315(5) 0.0254(5) -0.0011(4) 0.0028(4) 0.0036(4)
N2 0.0278(5) 0.0266(5) 0.0244(5) 0.0000(4) -0.0019(4) 0.0049(4)
N3 0.0217(4) 0.0219(5) 0.0276(5) -0.0057(4) -0.0025(4) -0.0004(4)
C1 0.0216(5) 0.0189(5) 0.0204(5) -0.0003(4) -0.0006(4) 0.0001(4)
C2 0.0235(5) 0.0200(5) 0.0202(5) -0.0016(4) 0.0006(4) 0.0002(4)
C3 0.0243(5) 0.0182(5) 0.0212(5) -0.0011(4) -0.0002(4) 0.0004(4)
C4 0.0244(5) 0.0201(5) 0.0193(5) -0.0019(4) -0.0011(4) 0.0006(4)
C5 0.0349(6) 0.0420(7) 0.0260(6) -0.0026(5) -0.0067(5) 0.0024(5)
C6 0.0475(8) 0.0277(7) 0.0608(10) 0.0137(6) -0.0173(7) -0.0013(6)
C7 0.0309(6) 0.0592(9) 0.0373(7) -0.0142(7) 0.0001(5) 0.0114(6)
C8 0.0399(7) 0.0687(11) 0.0289(7) -0.0182(7) -0.0011(5) 0.0046(7)
C9 0.0548(9) 0.0465(9) 0.0417(8) 0.0098(7) 0.0211(7) -0.0008(7)
C10 0.0296(6) 0.0422(8) 0.0370(7) -0.0084(6) 0.0028(5) 0.0051(5)
C11 0.0418(7) 0.0294(7) 0.0525(9) -0.0081(6) -0.0134(6) -0.0034(6)
C12 0.0496(9) 0.0334(7) 0.0632(10) 0.0007(7) 0.0236(8) -0.0101(6)
C13 0.0443(7) 0.0225(6) 0.0459(8) 0.0016(5) -0.0047(6) 0.0025(5)
C14 0.0369(7) 0.0338(7) 0.0388(7) 0.0099(6) 0.0076(5) 0.0033(5)
C15 0.0371(7) 0.0389(7) 0.0285(6) 0.0098(5) -0.0001(5) 0.0070(5)
C16 0.0280(6) 0.0431(8) 0.0476(8) 0.0018(6) 0.0064(6) 0.0030(5)
C17 0.0611(10) 0.0517(9) 0.0273(7) -0.0094(6) 0.0035(6) 0.0083(7)
C18 0.0443(8) 0.0325(7) 0.0390(7) -0.0090(6) -0.0053(6) 0.0131(6)
C19 0.0293(6) 0.0360(7) 0.0440(8) 0.0050(6) -0.0051(5) 0.0052(5)
C20 0.0251(6) 0.0226(5) 0.0361(6) -0.0098(5) -0.0018(5) -0.0001(4)
C21 0.0319(6) 0.0310(6) 0.0284(6) 0.0012(5) -0.0016(5) -0.0040(5)
C22 0.0254(6) 0.0300(6) 0.0460(8) -0.0091(5) -0.0033(5) 0.0041(5)
Li1 0.0276(9) 0.0246(10) 0.0238(9) -0.0021(7) -0.0022(7) 0.0010(8)

loop_
_atom_type_symbol
_atom_type_description
_atom_type_scat_dispersion_real
_atom_type_scat_dispersion_imag
_atom_type_scat_source
C C 0.0033 0.0016 'International Tables Vol C Tables 4.2.6.8 and 6.1.1.4'
H H 0.0000 0.0000 'International Tables Vol C Tables 4.2.6.8 and 6.1.1.4'
Li Li -0.0003 0.0001 'International Tables Vol C Tables 4.2.6.8 and 6.1.1.4'
N N 0.0061 0.0033 'International Tables Vol C Tables 4.2.6.8 and 6.1.1.4'
Si Si 0.0817 0.0704 'International Tables Vol C Tables 4.2.6.8 and 6.1.1.4'

loop_
_geom_angle_atom_site_label_1
_geom_angle_atom_site_label_2
_geom_angle_atom_site_label_3
_geom_angle
_geom_angle_site_symmetry_1
_geom_angle_site_symmetry_3
C1 Si1 C5 110.80(6) . .
C1 Si1 C6 112.11(6) . .
C5 Si1 C6 106.91(7) . .
C1 Si1 C7 110.05(6) . .
C5 Si1 C7 108.97(7) . .
C6 Si1 C7 107.88(8) . .
C2 Si2 C10 110.58(6) . .
C2 Si2 C8 110.57(6) . .
C10 Si2 C8 108.36(7) . .
C2 Si2 C9 111.07(6) . .
C10 Si2 C9 108.10(7) . .
C8 Si2 C9 108.05(8) . .
C3 Si3 C11 111.61(6) . .
C3 Si3 C13 110.02(6) . .
C11 Si3 C13 108.24(7) . .
C3 Si3 C12 110.25(6) . .
C11 Si3 C12 107.57(8) . .
C13 Si3 C12 109.07(8) . .
C17 N1 C16 109.46(11) . .
C17 N1 C14 111.19(11) . .
C16 N1 C14 108.76(11) . .
C17 N1 Li1 119.72(11) . .
C16 N1 Li1 109.66(10) . .
C14 N1 Li1 97.15(9) . .
C18 N2 C19 108.23(11) . .
C18 N2 C15 110.83(11) . .
C19 N2 C15 109.14(10) . .
C18 N2 Li1 101.25(9) . .
C19 N2 Li1 124.80(10) . .
C15 N2 Li1 102.05(9) . .
C21 N3 C22 108.17(10) . .
C21 N3 C20 111.61(10) . .
C22 N3 C20 107.82(9) . .
C21 N3 Li1 102.11(9) . .
C22 N3 Li1 98.47(9) . .
C20 N3 Li1 126.98(9) . .
C2 C1 C3 60.01(7) . .
C2 C1 C4 60.96(7) . .
C3 C1 C4 60.77(7) . .
C2 C1 Si1 141.83(8) . .
C3 C1 Si1 141.19(8) . .
C4 C1 Si1 149.53(8) . .
C1 C2 C3 60.15(7) . .
C1 C2 C4 61.06(7) . .
C3 C2 C4 60.86(7) . .
C1 C2 Si2 142.37(8) . .
C3 C2 Si2 141.82(8) . .
C4 C2 Si2 148.36(8) . .
C2 C3 C1 59.83(7) . .
C2 C3 C4 60.98(7) . .
C1 C3 C4 61.00(7) . .
C2 C3 Si3 141.02(8) . .
C1 C3 Si3 141.80(8) . .
C4 C3 Si3 149.63(8) . .
C3 C4 C2 58.17(7) . .
C3 C4 C1 58.23(7) . .
C2 C4 C1 57.98(7) . .
C3 C4 Li1 150.69(10) . .
C2 C4 Li1 142.02(10) . .
C1 C4 Li1 144.43(10) . .
Si1 C5 H5A 109.5 . .
Si1 C5 H5B 109.5 . .
H5A C5 H5B 109.5 . .
Si1 C5 H5C 109.5 . .
H5A C5 H5C 109.5 . .
H5B C5 H5C 109.5 . .
Si1 C6 H6A 109.5 . .
Si1 C6 H6B 109.5 . .
H6A C6 H6B 109.5 . .
Si1 C6 H6C 109.5 . .
H6A C6 H6C 109.5 . .
H6B C6 H6C 109.5 . .
Si1 C7 H7A 109.5 . .
Si1 C7 H7B 109.5 . .
H7A C7 H7B 109.5 . .
Si1 C7 H7C 109.5 . .
H7A C7 H7C 109.5 . .
H7B C7 H7C 109.5 . .
Si2 C8 H8A 109.5 . .
Si2 C8 H8B 109.5 . .
H8A C8 H8B 109.5 . .
Si2 C8 H8C 109.5 . .
H8A C8 H8C 109.5 . .
H8B C8 H8C 109.5 . .
Si2 C9 H9A 109.5 . .
Si2 C9 H9B 109.5 . .
H9A C9 H9B 109.5 . .
Si2 C9 H9C 109.5 . .
H9A C9 H9C 109.5 . .
H9B C9 H9C 109.5 . .
Si2 C10 H10A 109.5 . .
Si2 C10 H10B 109.5 . .
H10A C10 H10B 109.5 . .
Si2 C10 H10C 109.5 . .
H10A C10 H10C 109.5 . .
H10B C10 H10C 109.5 . .
Si3 C11 H11A 109.5 . .
Si3 C11 H11B 109.5 . .
H11A C11 H11B 109.5 . .
Si3 C11 H11C 109.5 . .
H11A C11 H11C 109.5 . .
H11B C11 H11C 109.5 . .
Si3 C12 H12A 109.5 . .
Si3 C12 H12B 109.5 . .
H12A C12 H12B 109.5 . .
Si3 C12 H12C 109.5 . .
H12A C12 H12C 109.5 . .
H12B C12 H12C 109.5 . .
Si3 C13 H13A 109.5 . .
Si3 C13 H13B 109.5 . .
H13A C13 H13B 109.5 . .
Si3 C13 H13C 109.5 . .
H13A C13 H13C 109.5 . .
H13B C13 H13C 109.5 . .
N1 C14 C15 112.46(11) . .
N1 C14 Li1 50.74(7) . .
C15 C14 Li1 79.47(8) . .
N1 C14 H14A 109.1 . .
C15 C14 H14A 109.1 . .
Li1 C14 H14A 159.4 . .
N1 C14 H14B 109.1 . .
C15 C14 H14B 109.1 . .
Li1 C14 H14B 85.9 . .
H14A C14 H14B 107.8 . .
N2 C15 C14 112.24(10) . .
N2 C15 H15A 109.2 . .
C14 C15 H15A 109.2 . .
N2 C15 H15B 109.2 . .
C14 C15 H15B 109.2 . .
H15A C15 H15B 107.9 . .
N1 C16 H16A 109.5 . .
N1 C16 H16B 109.5 . .
H16A C16 H16B 109.5 . .
N1 C16 H16C 109.5 . .
H16A C16 H16C 109.5 . .
H16B C16 H16C 109.5 . .
N1 C17 H17A 109.5 . .
N1 C17 H17B 109.5 . .
H17A C17 H17B 109.5 . .
N1 C17 H17C 109.5 . .
H17A C17 H17C 109.5 . .
H17B C17 H17C 109.5 . .
N2 C18 H18A 109.5 . .
N2 C18 H18B 109.5 . .
H18A C18 H18B 109.5 . .
N2 C18 H18C 109.5 . .
H18A C18 H18C 109.5 . .
H18B C18 H18C 109.5 . .
N2 C19 H19A 109.5 . .
N2 C19 H19B 109.5 . .
H19A C19 H19B 109.5 . .
N2 C19 H19C 109.5 . .
H19A C19 H19C 109.5 . .
H19B C19 H19C 109.5 . .
N3 C20 C20 112.40(12) . 3_456
N3 C20 H20A 109.1 . .
C20 C20 H20A 109.1 3_456 .
N3 C20 H20B 109.1 . .
C20 C20 H20B 109.1 3_456 .
H20A C20 H20B 107.9 . .
N3 C21 H21A 109.5 . .
N3 C21 H21B 109.5 . .
H21A C21 H21B 109.5 . .
N3 C21 H21C 109.5 . .
H21A C21 H21C 109.5 . .
H21B C21 H21C 109.5 . .
N3 C22 H22A 109.5 . .
N3 C22 H22B 109.5 . .
H22A C22 H22B 109.5 . .
N3 C22 H22C 109.5 . .
H22A C22 H22C 109.5 . .
H22B C22 H22C 109.5 . .
C4 Li1 N1 108.28(10) . .
C4 Li1 N3 105.23(9) . .
N1 Li1 N3 113.27(10) . .
C4 Li1 N2 112.34(10) . .
N1 Li1 N2 86.88(8) . .
N3 Li1 N2 128.72(10) . .
C4 Li1 C14 102.49(9) . .
N1 Li1 C14 32.11(5) . .
N3 Li1 C14 142.32(10) . .
N2 Li1 C14 59.06(6) . .

loop_
_geom_bond_atom_site_label_1
_geom_bond_atom_site_label_2
_geom_bond_distance
_geom_bond_site_symmetry_2
Si1 C1 1.8061(11) .
Si1 C5 1.8690(13) .
Si1 C6 1.8711(15) .
Si1 C7 1.8739(14) .
Si2 C2 1.8105(11) .
Si2 C10 1.8700(14) .
Si2 C8 1.8744(15) .
Si2 C9 1.8758(16) .
Si3 C3 1.8116(11) .
Si3 C11 1.8736(15) .
Si3 C13 1.8779(14) .
Si3 C12 1.8808(15) .
N1 C17 1.4693(17) .
N1 C16 1.4720(17) .
N1 C14 1.4746(17) .
N1 Li1 2.148(2) .
N2 C18 1.4711(16) .
N2 C19 1.4717(16) .
N2 C15 1.4756(16) .
N2 Li1 2.197(2) .
N3 C21 1.4732(16) .
N3 C22 1.4727(15) .
N3 C20 1.4797(14) .
N3 Li1 2.173(2) .
C1 C2 1.4961(15) .
C1 C3 1.5009(15) .
C1 C4 1.5441(15) .
C2 C3 1.4988(15) .
C2 C4 1.5426(15) .
C3 C4 1.5408(15) .
C4 Li1 2.076(2) .
C5 H5A 0.9600 .
C5 H5B 0.9600 .
C5 H5C 0.9600 .
C6 H6A 0.9600 .
C6 H6B 0.9600 .
C6 H6C 0.9600 .
C7 H7A 0.9600 .
C7 H7B 0.9600 .
C7 H7C 0.9600 .
C8 H8A 0.9600 .
C8 H8B 0.9600 .
C8 H8C 0.9600 .
C9 H9A 0.9600 .
C9 H9B 0.9600 .
C9 H9C 0.9600 .
C10 H10A 0.9600 .
C10 H10B 0.9600 .
C10 H10C 0.9600 .
C11 H11A 0.9600 .
C11 H11B 0.9600 .
C11 H11C 0.9600 .
C12 H12A 0.9600 .
C12 H12B 0.9600 .
C12 H12C 0.9600 .
C13 H13A 0.9600 .
C13 H13B 0.9600 .
C13 H13C 0.9600 .
C14 C15 1.5199(19) .
C14 Li1 2.753(2) .
C14 H14A 0.9700 .
C14 H14B 0.9700 .
C15 H15A 0.9700 .
C15 H15B 0.9700 .
C16 H16A 0.9600 .
C16 H16B 0.9600 .
C16 H16C 0.9600 .
C17 H17A 0.9600 .
C17 H17B 0.9600 .
C17 H17C 0.9600 .
C18 H18A 0.9600 .
C18 H18B 0.9600 .
C18 H18C 0.9600 .
C19 H19A 0.9600 .
C19 H19B 0.9600 .
C19 H19C 0.9600 .
C20 C20 1.513(2) 3_456
C20 H20A 0.9700 .
C20 H20B 0.9700 .
C21 H21A 0.9600 .
C21 H21B 0.9600 .
C21 H21C 0.9600 .
C22 H22A 0.9600 .
C22 H22B 0.9600 .
C22 H22C 0.9600 .
